data_2238747
loop_
_publ_author_name
'Chicha, Hakima'
'Rakib, El Mostapha'
'Bouissane, Latifa'
'Saadi, Mohamed'
'El Ammari, Lahcen'

_publ_section_title
;
 <i>N</i>-(1<i>H</i>-Indazol-5-yl)-4-methoxybenzenesulfonamide
;
_journal_coeditor_code IM2443
_journal_issue 11
_journal_name_full 'Acta Crystallographica Section E'
_journal_page_first o1702
_journal_paper_doi 10.1107/S1600536813028912
_journal_volume 69
_journal_year 2013
_chemical_formula_iupac 'C14 H13 N3 O3 S'
_chemical_formula_moiety 'C14 H13 N3 O3 S'
_chemical_formula_sum 'C14 H13 N3 O3 S'
_chemical_formula_weight 303.33
_chemical_name_systematic
;
<i>N</i>-(1<i>H</i>-Indazol-5-yl)-4-methoxybenzenesulfonamide
;
_space_group_IT_number 14
_symmetry_cell_setting monoclinic
_symmetry_space_group_name_Hall '-P 2ybc'
_symmetry_space_group_name_H-M 'P 1 21/c 1'
_atom_sites_solution_hydrogens difmap
_atom_sites_solution_primary direct
_atom_sites_solution_secondary difmap
_audit_creation_method SHELXL-97
_cell_angle_alpha 90.00
_cell_angle_beta 91.794(3)
_cell_angle_gamma 90.00
_cell_formula_units_Z 4
_cell_length_a 8.9996(4)
_cell_length_b 7.1999(3)
_cell_length_c 21.3728(10)
_cell_measurement_reflns_used 3059
_cell_measurement_temperature 296(2)
_cell_measurement_theta_max 27.10
_cell_measurement_theta_min 2.26
_cell_volume 1384.20(11)
_computing_cell_refinement 'SAINT (Bruker, 2009)'
_computing_data_collection 'APEX2 (Bruker, 2009)'
_computing_data_reduction 'SAINT (Bruker, 2009)'
_computing_molecular_graphics 'ORTEP-3 for Windows (Farrugia, 2012)'
_computing_publication_material 'PLATON (Spek, 2009) and publCIF (Westrip, 2010)'
_computing_structure_refinement 'SHELXL97 (Sheldrick, 2008)'
_computing_structure_solution 'SHELXS97 (Sheldrick, 2008)'
_diffrn_ambient_temperature 296(2)
_diffrn_measured_fraction_theta_full 1.000
_diffrn_measured_fraction_theta_max 1.000
_diffrn_measurement_device_type 'Bruker X8 APEX'
_diffrn_measurement_method '\f and \w scans'
_diffrn_radiation_monochromator graphite
_diffrn_radiation_source 'fine-focus sealed tube'
_diffrn_radiation_type MoK\a
_diffrn_radiation_wavelength 0.71073
_diffrn_reflns_av_R_equivalents 0.0390
_diffrn_reflns_av_sigmaI/netI 0.0319
_diffrn_reflns_limit_h_max 11
_diffrn_reflns_limit_h_min -11
_diffrn_reflns_limit_k_max 7
_diffrn_reflns_limit_k_min -9
_diffrn_reflns_limit_l_max 27
_diffrn_reflns_limit_l_min -26
_diffrn_reflns_number 14415
_diffrn_reflns_theta_full 27.10
_diffrn_reflns_theta_max 27.10
_diffrn_reflns_theta_min 2.26
_exptl_absorpt_coefficient_mu 0.248
_exptl_absorpt_correction_T_max 0.9544
_exptl_absorpt_correction_T_min 0.9117
_exptl_absorpt_correction_type multi-scan
_exptl_absorpt_process_details '(SADABS; Bruker, 2009)'
_exptl_crystal_colour colourless
_exptl_crystal_density_diffrn 1.456
_exptl_crystal_density_method 'not measured'
_exptl_crystal_description Block
_exptl_crystal_F_000 632
_exptl_crystal_size_max 0.41
_exptl_crystal_size_mid 0.36
_exptl_crystal_size_min 0.27
_refine_diff_density_max 0.259
_refine_diff_density_min -0.318
_refine_ls_extinction_method none
_refine_ls_goodness_of_fit_ref 1.050
_refine_ls_hydrogen_treatment constr
_refine_ls_matrix_type full
_refine_ls_number_parameters 192
_refine_ls_number_reflns 3059
_refine_ls_number_restraints 0
_refine_ls_restrained_S_all 1.050
_refine_ls_R_factor_all 0.0637
_refine_ls_R_factor_gt 0.0421
_refine_ls_shift/su_max 0.000
_refine_ls_shift/su_mean 0.000
_refine_ls_structure_factor_coef Fsqd
_refine_ls_weighting_details 'calc w=1/[\s^2^(Fo^2^)+(0.0542P)^2^+0.3443P] where P=(Fo^2^+2Fc^2^)/3'
_refine_ls_weighting_scheme calc
_refine_ls_wR_factor_gt 0.1067
_refine_ls_wR_factor_ref 0.1185
_reflns_number_gt 2234
_reflns_number_total 3059
_reflns_threshold_expression I>2sigma(I)
_cod_data_source_file im2443.cif
_cod_data_source_block I
_cod_original_sg_symbol_H-M 'P 21/c'
_cod_database_code 2238747

loop_
_symmetry_equiv_pos_as_xyz
'x, y, z'
'-x, y+1/2, -z+1/2'
'-x, -y, -z'
'x, -y-1/2, z-1/2'

loop_
_atom_site_type_symbol
_atom_site_label
_atom_site_fract_x
_atom_site_fract_y
_atom_site_fract_z
_atom_site_U_iso_or_equiv
_atom_site_adp_type
_atom_site_calc_flag
_atom_site_refinement_flags
_atom_site_occupancy
_atom_site_symmetry_multiplicity
C C1 0.4773(2) 0.7356(3) 0.10971(11) 0.0511(5) Uani d . 1 1
H H1 0.4212 0.8416 0.1167 0.061 Uiso calc R 1 1
C C2 0.4174(2) 0.5666(3) 0.08594(9) 0.0393(4) Uani d . 1 1
C C3 0.2770(2) 0.5028(3) 0.06477(9) 0.0418(5) Uani d . 1 1
H H3 0.1947 0.5810 0.0638 0.050 Uiso calc R 1 1
C C4 0.26542(19) 0.3211(3) 0.04565(9) 0.0375(4) Uani d . 1 1
C C5 0.3905(2) 0.2042(3) 0.04520(10) 0.0432(5) Uani d . 1 1
H H5 0.3786 0.0819 0.0320 0.052 Uiso calc R 1 1
C C6 0.5286(2) 0.2648(3) 0.06360(10) 0.0468(5) Uani d . 1 1
H H6 0.6112 0.1874 0.0624 0.056 Uiso calc R 1 1
C C7 0.5405(2) 0.4478(3) 0.08428(9) 0.0399(4) Uani d . 1 1
C C8 0.0730(2) 0.0780(3) 0.13810(10) 0.0443(5) Uani d . 1 1
C C9 0.0520(3) -0.1113(3) 0.13918(12) 0.0564(6) Uani d . 1 1
H H9 -0.0086 -0.1682 0.1088 0.068 Uiso calc R 1 1
C C10 0.1216(3) -0.2164(3) 0.18576(12) 0.0631(6) Uani d . 1 1
H H10 0.1068 -0.3442 0.1872 0.076 Uiso calc R 1 1
C C11 0.2130(3) -0.1310(4) 0.23000(11) 0.0658(7) Uani d . 1 1
C C12 0.2318(4) 0.0582(4) 0.22939(12) 0.0789(8) Uani d . 1 1
H H12 0.2913 0.1154 0.2601 0.095 Uiso calc R 1 1
C C13 0.1630(3) 0.1618(3) 0.18373(11) 0.0649(7) Uani d . 1 1
H H13 0.1765 0.2899 0.1831 0.078 Uiso calc R 1 1
C C14 0.2942(4) -0.4178(4) 0.27574(15) 0.0991(11) Uani d . 1 1
H H14A 0.3528 -0.4620 0.3110 0.149 Uiso calc R 1 1
H H14B 0.3375 -0.4594 0.2377 0.149 Uiso calc R 1 1
H H14C 0.1948 -0.4653 0.2779 0.149 Uiso calc R 1 1
N N1 0.65971(18) 0.5491(3) 0.10488(8) 0.0496(4) Uani d . 1 1
H H1N 0.7553 0.5150 0.1082 0.073(8) Uiso d R 1 1
N N2 0.6220(2) 0.7245(3) 0.12066(9) 0.0543(5) Uani d . 1 1
N N3 0.12368(17) 0.2461(2) 0.02574(8) 0.0442(4) Uani d . 1 1
H H3N 0.1279 0.1587 0.0047 0.049(7) Uiso d R 1 1
O O1 -0.03673(15) 0.3928(2) 0.10350(8) 0.0574(4) Uani d . 1 1
O O2 -0.11991(14) 0.1127(2) 0.04547(8) 0.0589(4) Uani d . 1 1
O O3 0.2906(3) -0.2221(3) 0.27662(9) 0.1019(8) Uani d . 1 1
S S1 -0.00356(5) 0.21505(7) 0.07747(3) 0.04454(17) Uani d . 1 1

loop_
_atom_site_aniso_label
_atom_site_aniso_U_11
_atom_site_aniso_U_22
_atom_site_aniso_U_33
_atom_site_aniso_U_12
_atom_site_aniso_U_13
_atom_site_aniso_U_23
C1 0.0589(13) 0.0394(11) 0.0548(14) -0.0011(10) -0.0028(10) -0.0053(10)
C2 0.0456(10) 0.0356(10) 0.0365(10) 0.0006(8) 0.0010(8) 0.0011(8)
C3 0.0415(10) 0.0377(11) 0.0459(11) 0.0054(8) -0.0026(8) 0.0007(9)
C4 0.0389(9) 0.0398(11) 0.0339(10) -0.0002(8) -0.0002(7) 0.0013(8)
C5 0.0469(10) 0.0358(10) 0.0468(12) 0.0034(8) 0.0020(9) -0.0047(9)
C6 0.0400(10) 0.0464(12) 0.0542(13) 0.0079(9) 0.0020(9) -0.0065(10)
C7 0.0389(9) 0.0454(11) 0.0354(10) -0.0010(8) 0.0009(8) -0.0005(8)
C8 0.0443(10) 0.0438(12) 0.0451(12) 0.0001(9) 0.0055(9) -0.0046(9)
C9 0.0622(13) 0.0440(13) 0.0630(15) -0.0017(10) -0.0010(11) -0.0081(11)
C10 0.0843(17) 0.0379(12) 0.0674(17) 0.0027(12) 0.0079(13) -0.0046(11)
C11 0.0959(18) 0.0586(16) 0.0429(14) 0.0103(14) 0.0008(12) -0.0005(11)
C12 0.123(2) 0.0618(17) 0.0505(15) -0.0090(16) -0.0227(15) -0.0034(12)
C13 0.0962(18) 0.0471(13) 0.0505(14) -0.0087(13) -0.0114(13) -0.0016(11)
C14 0.154(3) 0.0627(19) 0.080(2) 0.0185(19) -0.006(2) 0.0124(16)
N1 0.0429(9) 0.0535(11) 0.0522(11) -0.0027(8) -0.0032(8) -0.0073(8)
N2 0.0598(11) 0.0472(11) 0.0554(11) -0.0070(9) -0.0059(9) -0.0075(9)
N3 0.0425(9) 0.0444(10) 0.0452(10) -0.0006(7) -0.0059(7) -0.0074(8)
O1 0.0471(8) 0.0472(9) 0.0780(11) 0.0083(7) 0.0036(7) -0.0120(8)
O2 0.0357(7) 0.0605(10) 0.0797(11) -0.0009(7) -0.0091(7) -0.0128(8)
O3 0.179(2) 0.0620(12) 0.0623(13) 0.0153(13) -0.0334(14) 0.0025(10)
S1 0.0340(2) 0.0421(3) 0.0572(3) 0.0021(2) -0.0027(2) -0.0070(2)

loop_
_atom_type_symbol
_atom_type_description
_atom_type_scat_dispersion_real
_atom_type_scat_dispersion_imag
_atom_type_scat_source
C C 0.0033 0.0016 'International Tables Vol C Tables 4.2.6.8 and 6.1.1.4'
H H 0.0000 0.0000 'International Tables Vol C Tables 4.2.6.8 and 6.1.1.4'
N N 0.0061 0.0033 'International Tables Vol C Tables 4.2.6.8 and 6.1.1.4'
O O 0.0106 0.0060 'International Tables Vol C Tables 4.2.6.8 and 6.1.1.4'
S S 0.1246 0.1234 'International Tables Vol C Tables 4.2.6.8 and 6.1.1.4'

loop_
_geom_angle_atom_site_label_1
_geom_angle_atom_site_label_2
_geom_angle_atom_site_label_3
_geom_angle
N2 C1 C2 111.95(19)
N2 C1 H1 124.0
C2 C1 H1 124.0
C7 C2 C3 119.72(17)
C7 C2 C1 103.96(17)
C3 C2 C1 136.31(19)
C4 C3 C2 117.75(17)
C4 C3 H3 121.1
C2 C3 H3 121.1
C3 C4 C5 121.28(17)
C3 C4 N3 120.26(16)
C5 C4 N3 118.46(17)
C6 C5 C4 121.96(18)
C6 C5 H5 119.0
C4 C5 H5 119.0
C5 C6 C7 117.02(18)
C5 C6 H6 121.5
C7 C6 H6 121.5
N1 C7 C6 131.46(18)
N1 C7 C2 106.32(17)
C6 C7 C2 122.21(17)
C9 C8 C13 119.8(2)
C9 C8 S1 121.26(17)
C13 C8 S1 118.83(17)
C8 C9 C10 119.6(2)
C8 C9 H9 120.2
C10 C9 H9 120.2
C11 C10 C9 119.7(2)
C11 C10 H10 120.1
C9 C10 H10 120.1
O3 C11 C12 115.0(2)
O3 C11 C10 124.5(2)
C12 C11 C10 120.5(2)
C13 C12 C11 119.8(2)
C13 C12 H12 120.1
C11 C12 H12 120.1
C12 C13 C8 120.5(2)
C12 C13 H13 119.7
C8 C13 H13 119.7
O3 C14 H14A 109.5
O3 C14 H14B 109.5
H14A C14 H14B 109.5
O3 C14 H14C 109.5
H14A C14 H14C 109.5
H14B C14 H14C 109.5
N2 N1 C7 112.33(17)
N2 N1 H1N 118.9
C7 N1 H1N 128.8
C1 N2 N1 105.43(17)
C4 N3 S1 119.08(13)
C4 N3 H3N 114.7
S1 N3 H3N 109.3
C11 O3 C14 118.8(2)
O1 S1 O2 119.10(9)
O1 S1 N3 107.47(10)
O2 S1 N3 105.32(9)
O1 S1 C8 107.36(10)
O2 S1 C8 109.09(10)
N3 S1 C8 108.06(9)

loop_
_geom_bond_atom_site_label_1
_geom_bond_atom_site_label_2
_geom_bond_distance
C1 N2 1.319(3)
C1 C2 1.418(3)
C1 H1 0.9300
C2 C7 1.401(3)
C2 C3 1.406(3)
C3 C4 1.374(3)
C3 H3 0.9300
C4 C5 1.405(3)
C4 N3 1.437(2)
C5 C6 1.364(3)
C5 H5 0.9300
C6 C7 1.393(3)
C6 H6 0.9300
C7 N1 1.359(2)
C8 C9 1.376(3)
C8 C13 1.387(3)
C8 S1 1.753(2)
C9 C10 1.385(3)
C9 H9 0.9300
C10 C11 1.378(3)
C10 H10 0.9300
C11 O3 1.366(3)
C11 C12 1.373(4)
C12 C13 1.362(3)
C12 H12 0.9300
C13 H13 0.9300
C14 O3 1.410(3)
C14 H14A 0.9600
C14 H14B 0.9600
C14 H14C 0.9600
N1 N2 1.353(2)
N1 H1N 0.8951
N3 S1 1.6319(18)
N3 H3N 0.7745
O1 S1 1.4306(15)
O2 S1 1.4361(14)

loop_
_geom_hbond_atom_site_label_D
_geom_hbond_atom_site_label_H
_geom_hbond_atom_site_label_A
_geom_hbond_site_symmetry_A
_geom_hbond_distance_DH
_geom_hbond_distance_HA
_geom_hbond_distance_DA
_geom_hbond_angle_DHA
N1 H1N O1 1_655 0.90 2.07 2.956(2) 168.2
N3 H3N O2 3 0.77 2.23 2.998(2) 171.7
C6 H6 O2 1_655 0.93 2.52 3.381(2) 154.9
